data_2014574
loop_
_publ_author_name
'Helle, Ina H\/oydal'
'L\/okken, Camilla Victoria'
'G\"orbitz, Carl Henrik'
'Dalhus, Bj\/orn'

_publ_section_title
;
 <small>L</small>-Seryl-<small>L</small>-phenylalanine
;
_journal_issue 10
_journal_name_full 'Acta Crystallographica Section C'
_journal_page_first o771
_journal_page_last o772
_journal_paper_doi 10.1107/S0108270104021523
_journal_volume 60
_journal_year 2004
_chemical_formula_iupac 'C12 H16 N2 O4'
_chemical_formula_moiety 'C12 H16 N2 O4'
_chemical_formula_sum 'C12 H16 N2 O4'
_chemical_formula_weight 252.27
_chemical_name_systematic
;
L-Seryl-L-phenylalanine
;
_space_group_IT_number 19
_symmetry_cell_setting orthorhombic
_symmetry_space_group_name_Hall 'P 2ac 2ab'
_symmetry_space_group_name_H-M 'P 21 21 21'
_atom_sites_solution_hydrogens geom
_atom_sites_solution_primary direct
_atom_sites_solution_secondary difmap
_audit_creation_method SHELXL-97
_cell_angle_alpha 90.00
_cell_angle_beta 90.00
_cell_angle_gamma 90.00
_cell_formula_units_Z 4
_cell_length_a 5.3382(13)
_cell_length_b 6.3827(16)
_cell_length_c 36.741(9)
_cell_measurement_reflns_used 3760
_cell_measurement_temperature 105(2)
_cell_measurement_theta_max 26.7
_cell_measurement_theta_min 2.2
_cell_volume 1251.8(5)
_computing_cell_refinement 'SAINT-Plus (Bruker, 2001)'
_computing_data_collection 'SMART (Bruker, 1998)'
_computing_data_reduction SAINT-Plus
_computing_molecular_graphics SHELXTL
_computing_publication_material SHELXTL
_computing_structure_refinement SHELXTL
_computing_structure_solution 'SHELXTL (Bruker, 2000)'
_diffrn_ambient_temperature 105(2)
_diffrn_detector_area_resol_mean 8.3
_diffrn_measured_fraction_theta_full 0.991
_diffrn_measured_fraction_theta_max 0.991
_diffrn_measurement_device_type 'Siemens SMART CCD diffractometer'
_diffrn_measurement_method 'Sets of exposures each taken over 0.3\% \w rotation'
_diffrn_radiation_monochromator graphite
_diffrn_radiation_source 'fine-focus sealed tube'
_diffrn_radiation_type MoK\a
_diffrn_radiation_wavelength 0.71073
_diffrn_reflns_av_R_equivalents 0.0541
_diffrn_reflns_av_sigmaI/netI 0.0442
_diffrn_reflns_limit_h_max 6
_diffrn_reflns_limit_h_min -6
_diffrn_reflns_limit_k_max 7
_diffrn_reflns_limit_k_min -7
_diffrn_reflns_limit_l_max 46
_diffrn_reflns_limit_l_min -45
_diffrn_reflns_number 6723
_diffrn_reflns_theta_full 26.73
_diffrn_reflns_theta_max 26.73
_diffrn_reflns_theta_min 2.22
_diffrn_standards_decay_% none
_exptl_absorpt_coefficient_mu 0.101
_exptl_absorpt_correction_T_max 0.9899
_exptl_absorpt_correction_T_min 0.8935
_exptl_absorpt_correction_type multi-scan
_exptl_absorpt_process_details '(SADABS; Sheldrick, 1996)'
_exptl_crystal_colour colourless
_exptl_crystal_density_diffrn 1.339
_exptl_crystal_density_meas ?
_exptl_crystal_density_method 'not measured'
_exptl_crystal_description needle
_exptl_crystal_F_000 536
_exptl_crystal_size_max 0.750
_exptl_crystal_size_mid 0.150
_exptl_crystal_size_min 0.100
_refine_diff_density_max 0.278
_refine_diff_density_min -0.229
_refine_ls_extinction_method none
_refine_ls_goodness_of_fit_ref 1.068
_refine_ls_hydrogen_treatment mixed
_refine_ls_matrix_type full
_refine_ls_number_parameters 190
_refine_ls_number_reflns 1592
_refine_ls_number_restraints 0
_refine_ls_restrained_S_all 1.068
_refine_ls_R_factor_all 0.0438
_refine_ls_R_factor_gt 0.0383
_refine_ls_shift/su_max 0.002
_refine_ls_shift/su_mean 0.000
_refine_ls_structure_factor_coef Fsqd
_refine_ls_weighting_details 'calc w=1/[\s^2^(Fo^2^)+(0.0645P)^2^+0.0136P] where P=(Fo^2^+2Fc^2^)/3'
_refine_ls_weighting_scheme calc
_refine_ls_wR_factor_gt 0.0955
_refine_ls_wR_factor_ref 0.0982
_reflns_number_gt 1428
_reflns_number_total 1592
_reflns_threshold_expression I>2\s(I)
_cod_data_source_file sx1147.cif
_cod_data_source_block I
_cod_depositor_comments
;
The following automatic conversions were performed:

'_exptl_crystal_density_meas' value 'not measured' was changed to '?'
- the value is perceived as not measured.

Automatic conversion script
Id: cif_fix_values 3008 2015-01-20 13:52:24Z robertas 
;
_cod_database_code 2014574
_cod_database_fobs_code 2014574

loop_
_symmetry_equiv_pos_as_xyz
'x, y, z'
'-x+1/2, -y, z+1/2'
'-x, y+1/2, -z+1/2'
'x+1/2, -y+1/2, -z'

loop_
_atom_site_label
_atom_site_fract_x
_atom_site_fract_y
_atom_site_fract_z
_atom_site_U_iso_or_equiv
_atom_site_adp_type
_atom_site_calc_flag
_atom_site_refinement_flags
_atom_site_occupancy
_atom_site_disorder_assembly
_atom_site_disorder_group
_atom_site_type_symbol
O1 0.0763(3) 0.5056(2) 0.24905(4) 0.0190(3) Uani d . 1 . . O
H5 0.170(5) 0.533(4) 0.2302(7) 0.029 Uiso d . 1 . . H
O2 0.6408(3) 0.6014(2) 0.33254(4) 0.0201(3) Uani d . 1 . . O
O3 0.6547(3) 0.0811(2) 0.30975(4) 0.0204(3) Uani d . 1 . . O
O4 0.9972(3) 0.0694(2) 0.34486(4) 0.0184(3) Uani d . 1 . . O
N1 0.2372(3) 0.7865(3) 0.30197(5) 0.0158(4) Uani d . 1 . . N
H1 0.399(5) 0.828(4) 0.3016(7) 0.024 Uiso d . 1 . . H
H2 0.159(5) 0.808(4) 0.2827(7) 0.024 Uiso d . 1 . . H
H3 0.131(4) 0.877(4) 0.3187(6) 0.024 Uiso d . 1 . . H
N2 0.4110(3) 0.3350(3) 0.35679(5) 0.0161(4) Uani d . 1 . . N
H4 0.269(5) 0.267(4) 0.3559(6) 0.019 Uiso d . 1 . . H
C1 0.2235(4) 0.5586(3) 0.31063(5) 0.0151(4) Uani d . 1 . . C
H11 0.068(5) 0.529(4) 0.3212(6) 0.018 Uiso d . 1 . . H
C2 0.2534(4) 0.4336(3) 0.27505(5) 0.0186(4) Uani d . 1 . . C
H21 0.420 0.451 0.2657 0.022 Uiso calc R 1 . . H
H22 0.227 0.287 0.2797 0.022 Uiso calc R 1 . . H
C3 0.4448(4) 0.5022(3) 0.33503(5) 0.0143(4) Uani d . 1 . . C
C4 0.6302(4) 0.2236(3) 0.37044(5) 0.0163(4) Uani d . 1 . . C
H41 0.745 0.327 0.3825 0.020 Uiso calc R 1 . . H
C5 0.5471(4) 0.0592(3) 0.39892(6) 0.0220(5) Uani d . 1 . . C
H51 0.419 0.122 0.4148 0.026 Uiso calc R 1 . . H
H52 0.470 -0.060 0.3862 0.026 Uiso calc R 1 . . H
C6 0.7605(4) -0.0210(3) 0.42224(5) 0.0213(5) Uani d . 1 . . C
C7 0.8623(5) -0.2192(4) 0.41690(7) 0.0315(6) Uani d . 1 . . C
H71 0.793 -0.312 0.3973 0.038 Uiso calc R 1 . . H
C8 1.0574(5) -0.2893(5) 0.43838(9) 0.0483(8) Uani d . 1 . . C
H81 1.124 -0.421 0.4344 0.058 Uiso calc R 1 . . H
C9 1.1536(6) -0.1652(6) 0.46566(8) 0.0531(10) Uani d . 1 . . C
H91 1.270 -0.209 0.4789 0.064 Uiso calc R 1 . . H
C10 1.0563(6) 0.0314(6) 0.47099(7) 0.0494(9) Uani d . 1 . . C
H101 1.125 0.120 0.4897 0.059 Uiso calc R 1 . . H
C11 0.8601(5) 0.1041(4) 0.44959(6) 0.0345(6) Uani d . 1 . . C
H111 0.796 0.236 0.4536 0.055(10) Uiso calc R 1 . . H
C12 0.7725(4) 0.1166(3) 0.33893(5) 0.0152(4) Uani d . 1 . . C

loop_
_atom_site_aniso_label
_atom_site_aniso_U_11
_atom_site_aniso_U_22
_atom_site_aniso_U_33
_atom_site_aniso_U_12
_atom_site_aniso_U_13
_atom_site_aniso_U_23
O1 0.0226(8) 0.0219(7) 0.0126(7) -0.0003(6) -0.0039(6) 0.0000(6)
O2 0.0181(7) 0.0222(8) 0.0200(7) -0.0013(6) -0.0035(6) 0.0031(6)
O3 0.0234(7) 0.0219(7) 0.0159(7) 0.0007(7) -0.0041(6) -0.0031(6)
O4 0.0188(7) 0.0186(8) 0.0178(7) 0.0014(6) -0.0012(6) -0.0011(6)
N1 0.0177(9) 0.0166(8) 0.0131(8) 0.0028(7) -0.0047(7) -0.0005(7)
N2 0.0159(8) 0.0171(9) 0.0154(9) 0.0011(7) -0.0001(7) 0.0005(6)
C1 0.0169(9) 0.0154(10) 0.0132(9) 0.0000(8) -0.0014(8) -0.0004(7)
C2 0.0235(10) 0.0180(10) 0.0142(9) 0.0032(9) -0.0033(8) -0.0003(8)
C3 0.0171(9) 0.0164(9) 0.0096(9) 0.0020(8) 0.0011(7) -0.0025(8)
C4 0.0182(10) 0.0174(10) 0.0134(9) -0.0002(9) -0.0015(8) 0.0015(7)
C5 0.0233(10) 0.0259(11) 0.0168(10) 0.0007(10) 0.0021(8) 0.0090(9)
C6 0.0229(10) 0.0273(11) 0.0137(9) -0.0028(9) 0.0008(8) 0.0076(8)
C7 0.0371(13) 0.0268(12) 0.0307(12) 0.0018(11) -0.0026(11) 0.0095(10)
C8 0.0373(15) 0.0483(17) 0.059(2) 0.0102(15) 0.0007(15) 0.0318(15)
C9 0.0289(13) 0.092(3) 0.0386(16) -0.0057(16) -0.0098(13) 0.0450(17)
C10 0.0449(17) 0.085(3) 0.0179(12) -0.0200(19) -0.0090(12) 0.0063(14)
C11 0.0439(15) 0.0439(15) 0.0156(11) -0.0069(13) -0.0004(11) -0.0037(10)
C12 0.0196(9) 0.0122(9) 0.0139(9) -0.0030(8) -0.0001(8) 0.0028(7)

loop_
_atom_type_symbol
_atom_type_description
_atom_type_scat_dispersion_real
_atom_type_scat_dispersion_imag
_atom_type_scat_source
C C 0.0033 0.0016 'International Tables Vol C Tables 4.2.6.8 and 6.1.1.4'
H H 0.0000 0.0000 'International Tables Vol C Tables 4.2.6.8 and 6.1.1.4'
N N 0.0061 0.0033 'International Tables Vol C Tables 4.2.6.8 and 6.1.1.4'
O O 0.0106 0.0060 'International Tables Vol C Tables 4.2.6.8 and 6.1.1.4'

loop_
_geom_angle_atom_site_label_1
_geom_angle_atom_site_label_2
_geom_angle_atom_site_label_3
_geom_angle
C2 O1 H5 102.7(17)
C1 N1 H1 109.7(17)
C1 N1 H2 108.7(18)
H1 N1 H2 114(2)
C1 N1 H3 113.5(14)
H1 N1 H3 112(2)
H2 N1 H3 98(2)
C3 N2 C4 118.92(17)
C3 N2 H4 119.3(16)
C4 N2 H4 117.7(16)
N1 C1 C3 108.55(16)
N1 C1 C2 108.63(15)
C3 C1 C2 107.23(15)
N1 C1 H11 109.1(15)
C3 C1 H11 113.3(14)
C2 C1 H11 109.9(15)
O1 C2 C1 109.55(16)
O1 C2 H21 109.8
C1 C2 H21 109.8
O1 C2 H22 109.8
C1 C2 H22 109.8
H21 C2 H22 108.2
O2 C3 N2 124.65(18)
O2 C3 C1 119.62(17)
N2 C3 C1 115.63(17)
N2 C4 C12 110.65(16)
N2 C4 C5 109.46(17)
C12 C4 C5 110.39(17)
N2 C4 H41 108.8
C12 C4 H41 108.8
C5 C4 H41 108.8
C6 C5 C4 113.32(18)
C6 C5 H51 108.9
C4 C5 H51 108.9
C6 C5 H52 108.9
C4 C5 H52 108.9
H51 C5 H52 107.7
C11 C6 C7 118.4(2)
C11 C6 C5 120.2(2)
C7 C6 C5 121.4(2)
C8 C7 C6 120.6(3)
C8 C7 H71 119.7
C6 C7 H71 119.7
C9 C8 C7 120.7(3)
C9 C8 H81 119.7
C7 C8 H81 119.7
C10 C9 C8 119.2(3)
C10 C9 H91 120.4
C8 C9 H91 120.4
C9 C10 C11 120.7(3)
C9 C10 H101 119.7
C11 C10 H101 119.7
C6 C11 C10 120.4(3)
C6 C11 H111 119.8
C10 C11 H111 119.8
O4 C12 O3 125.4(2)
O4 C12 C4 116.48(17)
O3 C12 C4 118.08(18)

loop_
_geom_bond_atom_site_label_1
_geom_bond_atom_site_label_2
_geom_bond_site_symmetry_2
_geom_bond_distance
_geom_bond_publ_flag
O1 C2 . 1.420(2) yes
O1 H5 . 0.87(3) ?
O2 C3 . 1.226(2) yes
O3 C12 . 1.264(2) yes
O4 C12 . 1.255(3) yes
N1 C1 . 1.490(3) yes
N1 H1 . 0.90(3) ?
N1 H2 . 0.83(3) ?
N1 H3 . 1.02(2) ?
N2 C3 . 1.345(3) yes
N2 C4 . 1.458(3) yes
N2 H4 . 0.87(3) ?
C1 C3 . 1.526(3) yes
C1 C2 . 1.540(3) yes
C1 H11 . 0.94(2) ?
C2 H21 . 0.9603 ?
C2 H22 . 0.9603 ?
C4 C12 . 1.544(3) yes
C4 C5 . 1.547(3) yes
C4 H41 . 1.0010 ?
C5 C6 . 1.515(3) yes
C5 H51 . 0.9822 ?
C5 H52 . 0.9822 ?
C6 C11 . 1.389(3) yes
C6 C7 . 1.391(3) yes
C7 C8 . 1.381(4) yes
C7 H71 . 1.0032 ?
C8 C9 . 1.377(5) yes
C8 H81 . 0.9238 ?
C9 C10 . 1.372(5) yes
C9 H91 . 0.8381 ?
C10 C11 . 1.390(4) yes
C10 H101 . 0.9613 ?
C11 H111 . 0.9195 ?

loop_
_geom_hbond_atom_site_label_D
_geom_hbond_atom_site_label_H
_geom_hbond_atom_site_label_A
_geom_hbond_site_symmetry_A
_geom_hbond_distance_DH
_geom_hbond_distance_HA
_geom_hbond_distance_DA
_geom_hbond_angle_DHA
_geom_hbond_publ_flag
N1 H1 O3 1_565 0.90(3) 2.14(3) 2.930(2) 146(2) y
N1 H2 O1 3_555 0.84(3) 2.13(3) 2.876(2) 149(2) y
N1 H3 O4 1_465 1.01(2) 1.71(3) 2.718(2) 168(2) y
N2 H4 O4 1_455 0.87(3) 1.97(3) 2.819(2) 165(2) y
O1 H5 O3 3_655 0.87(3) 1.77(3) 2.638(2) 176(2) y
C1 H11 O2 1_455 0.94(2) 2.36(2) 3.225(3) 153(2) y

loop_
_geom_torsion_atom_site_label_1
_geom_torsion_atom_site_label_2
_geom_torsion_atom_site_label_3
_geom_torsion_atom_site_label_4
_geom_torsion
_geom_torsion_publ_flag
N1 C1 C3 N2 154.21(16) yes
C4 N2 C3 C1 157.51(17) yes
C3 N2 C4 C12 -66.2(2) yes
N2 C4 C12 O3 -21.2(3) yes
N1 C1 C2 O1 -53.3(2) yes
C1 C2 O1 H5 127.4(17) yes
N2 C4 C5 C6 -163.69(17) yes
C4 C5 C6 C7 -105.0(2) yes
C4 C5 C6 C11 74.7(3) yes
C3 C1 C2 O1 -170.44(15) ?
C4 N2 C3 O2 -18.8(3) ?
N1 C1 C3 O2 -29.3(2) ?
C2 C1 C3 O2 87.9(2) ?
C2 C1 C3 N2 -88.6(2) ?
C3 N2 C4 C5 171.98(17) ?
C12 C4 C5 C6 74.3(2) ?
C11 C6 C7 C8 0.1(3) ?
C5 C6 C7 C8 179.8(2) ?
C6 C7 C8 C9 0.5(4) ?
C7 C8 C9 C10 -1.1(4) ?
C8 C9 C10 C11 1.1(4) ?
C7 C6 C11 C10 -0.1(3) ?
C5 C6 C11 C10 -179.8(2) ?
C9 C10 C11 C6 -0.5(4) ?
N2 C4 C12 O4 159.76(17) ?
C5 C4 C12 O4 -78.9(2) ?
C5 C4 C12 O3 100.1(2) ?

loop_
_cod_related_entry_id
_cod_related_entry_database
_cod_related_entry_code
1 ChemSpider 5373177
